data_2015238
loop_
_publ_author_name
'Dale, Sophie H.'
'Elsegood, Mark R. J.'

_publ_section_title
;Oxalate complexes of the (\h^6^-<i>p</i>-cymene)ruthenium(II) fragment:
 \m-oxalato-\k^2^<i>O</i>^1^,<i>O</i>^2^:\k^2^<i>O</i>^1'^,<i>O</i>^2'^-bis[(\h^6^-<i>p</i>-cymene)(triphenylphosphine-\k<i>P</i>)ruthenium(II)]
 bis(tetrafluoroborate) and
 (\h^6^-<i>p</i>-cymene)(oxalato-\k^2^<i>O</i>,<i>O</i>')(pyridine-3,5-dicarboxylic
 acid-\k<i>N</i>)ruthenium(II)
;
_journal_coeditor_code FG1886
_journal_issue 4
_journal_name_full 'Acta Crystallographica Section C'
_journal_page_first m166
_journal_page_last m170
_journal_paper_doi 10.1107/S0108270106007487
_journal_volume 62
_journal_year 2006
_chemical_formula_iupac '[Ru2 (C2 O4) (C10 H14)2 (C18 H15 P)2 ] (B F4)2'
_chemical_formula_moiety 'C58 H58 O4 P2 Ru2 2+ , 2B F4 -'
_chemical_formula_sum 'C58 H58 B2 F8 O4 P2 Ru2'
_chemical_formula_weight 1256.74
_chemical_name_systematic
;
\m-oxalato-\k^2^O^1^,O^2^:\k^2^O^1'^,O^2'^-bis[(\h^6^-p-
cymene)(triphenylphosphine-\kP)ruthenium(II)] bis(tetrafluoroborate)
;
_space_group_IT_number 14
_symmetry_cell_setting monoclinic
_symmetry_space_group_name_Hall '-P 2ybc'
_symmetry_space_group_name_H-M 'P 1 21/c 1'
_atom_sites_solution_hydrogens geom
_atom_sites_solution_primary heavy
_atom_sites_solution_secondary difmap
_audit_creation_method SHELXL97
_cell_angle_alpha 90.00
_cell_angle_beta 95.815(2)
_cell_angle_gamma 90.00
_cell_formula_units_Z 2
_cell_length_a 9.4503(6)
_cell_length_b 16.8493(10)
_cell_length_c 16.8539(10)
_cell_measurement_reflns_used 6070
_cell_measurement_temperature 150(2)
_cell_measurement_theta_max 27.97
_cell_measurement_theta_min 2.42
_cell_volume 2669.9(3)
_computing_cell_refinement 'SAINT (Bruker, 2001'
_computing_data_collection 'SMART (Bruker, 2001)'
_computing_data_reduction SAINT
_computing_molecular_graphics 'DIAMOND (Brandenburg, 2001)'
_computing_publication_material 'SHELXTL and local programs'
_computing_structure_refinement SHELXTL
_computing_structure_solution 'SHELXTL (Sheldrick, 2000)'
_diffrn_ambient_temperature 150(2)
_diffrn_measured_fraction_theta_full 0.982
_diffrn_measured_fraction_theta_max 0.982
_diffrn_measurement_device_type 'Bruker SMART 1000 CCD area-detector'
_diffrn_measurement_method '\w rotation scans with narrow frames'
_diffrn_radiation_monochromator graphite
_diffrn_radiation_source 'sealed tube'
_diffrn_radiation_type MoK\a
_diffrn_radiation_wavelength 0.71073
_diffrn_reflns_av_R_equivalents 0.0496
_diffrn_reflns_av_sigmaI/netI 0.0509
_diffrn_reflns_limit_h_max 12
_diffrn_reflns_limit_h_min -12
_diffrn_reflns_limit_k_max 20
_diffrn_reflns_limit_k_min -21
_diffrn_reflns_limit_l_max 21
_diffrn_reflns_limit_l_min -21
_diffrn_reflns_number 22839
_diffrn_reflns_theta_full 27.50
_diffrn_reflns_theta_max 27.50
_diffrn_reflns_theta_min 1.71
_diffrn_standards_decay_% 0
_diffrn_standards_number 0
_exptl_absorpt_coefficient_mu 0.701
_exptl_absorpt_correction_T_max 0.966
_exptl_absorpt_correction_T_min 0.683
_exptl_absorpt_correction_type multi-scan
_exptl_absorpt_process_details '(SADABS; Sheldrick, 2003)'
_exptl_crystal_colour Red
_exptl_crystal_density_diffrn 1.563
_exptl_crystal_density_method 'not measured'
_exptl_crystal_description Needle
_exptl_crystal_F_000 1276
_exptl_crystal_size_max 0.59
_exptl_crystal_size_mid 0.09
_exptl_crystal_size_min 0.05
_refine_diff_density_max 0.647
_refine_diff_density_min -0.488
_refine_ls_extinction_method none
_refine_ls_goodness_of_fit_ref 1.029
_refine_ls_hydrogen_treatment constr
_refine_ls_matrix_type full
_refine_ls_number_parameters 374
_refine_ls_number_reflns 6006
_refine_ls_number_restraints 124
_refine_ls_restrained_S_all 1.103
_refine_ls_R_factor_all 0.0650
_refine_ls_R_factor_gt 0.0356
_refine_ls_shift/su_max 0.001
_refine_ls_shift/su_mean 0.000
_refine_ls_structure_factor_coef Fsqd
_refine_ls_weighting_details 'calc w = 1/[\s^2^(Fo^2^)+(0.0204P)^2^+4.902P] where P=(Fo^2^+2Fc^2^)/3'
_refine_ls_weighting_scheme calc
_refine_ls_wR_factor_gt 0.0684
_refine_ls_wR_factor_ref 0.0818
_reflns_number_gt 4296
_reflns_number_total 6006
_reflns_threshold_expression I>2\s(I)
_cod_data_source_file fg1886.cif
_cod_data_source_block I
_cod_depositor_comments
;
The following automatic conversions were performed:
'_geom_bond_publ_flag' value 'Y' changed to 'y' according to
'/home/saulius/struct/CIF-dictionaries/cif_core.dic' dictionary named
'cif_core.dic' version 2.4.1 from 2010-06-29 (12
times).

'_geom_angle_publ_flag' value 'Y' changed to 'y' according to
'/home/saulius/struct/CIF-dictionaries/cif_core.dic' dictionary named
'cif_core.dic' version 2.4.1 from 2010-06-29 (3 times).

Automatic conversion script
Id: cif_fix_enum 1527 2010-12-29 10:47:43Z saulius 

The following automatic conversions were performed:

'_geom_bond_publ_flag' value 'Y' changed to 'y' according to
/home/saulius/struct/CIF-dictionaries/cif_core.dic dictionary named
'cif_core.dic' version 2.4.1 from 2010-06-29 (12
times).

'_geom_angle_publ_flag' value 'Y' changed to 'y' according
to /home/saulius/struct/CIF-dictionaries/cif_core.dic dictionary
named 'cif_core.dic' version 2.4.1 from 2010-06-29 (3 times).

Automatic conversion script
Id: cif_fix_values 1715 2011-07-08 13:25:40Z adriana 
;
_cod_original_sg_symbol_H-M 'P 21/c'
_cod_database_code 2015238
_cod_database_fobs_code 2015238

loop_
_symmetry_equiv_pos_as_xyz
'x, y, z'
'-x, y+1/2, -z+1/2'
'-x, -y, -z'
'x, -y-1/2, z-1/2'

loop_
_atom_site_type_symbol
_atom_site_label
_atom_site_fract_x
_atom_site_fract_y
_atom_site_fract_z
_atom_site_U_iso_or_equiv
_atom_site_adp_type
_atom_site_calc_flag
_atom_site_refinement_flags
_atom_site_occupancy
_atom_site_disorder_assembly
_atom_site_disorder_group
Ru Ru1 0.33559(3) 0.124801(17) 0.432671(16) 0.01831(8) Uani d . 1 . .
C C1 0.3579(4) 0.1778(2) 0.3163(2) 0.0234(8) Uani d . 1 . .
C C2 0.3072(4) 0.0990(2) 0.3018(2) 0.0248(8) Uani d . 1 . .
H H2 0.3569 0.0646 0.2696 0.030 Uiso calc R 1 . .
C C3 0.1866(4) 0.0716(2) 0.3338(2) 0.0262(8) Uani d . 1 . .
H H3 0.1542 0.0190 0.3227 0.031 Uiso calc R 1 . .
C C4 0.1107(3) 0.1217(2) 0.3831(2) 0.0229(7) Uani d . 1 . .
C C5 0.1549(4) 0.2012(2) 0.3933(2) 0.0240(8) Uani d . 1 . .
H H5 0.1018 0.2364 0.4228 0.029 Uiso calc R 1 . .
C C6 0.2778(4) 0.2295(2) 0.3601(2) 0.0237(8) Uani d . 1 . .
H H6 0.3060 0.2833 0.3674 0.028 Uiso calc R 1 . .
C C7 0.4919(4) 0.2042(2) 0.2842(2) 0.0323(9) Uani d . 1 . .
H H7A 0.4743 0.2116 0.2264 0.048 Uiso calc R 1 . .
H H7B 0.5658 0.1639 0.2958 0.048 Uiso calc R 1 . .
H H7C 0.5236 0.2545 0.3093 0.048 Uiso calc R 1 . .
C C8 -0.0218(4) 0.0912(2) 0.4160(2) 0.0279(8) Uani d . 1 . .
H H8 -0.0123 0.0323 0.4218 0.033 Uiso calc R 1 . .
C C9 -0.0459(4) 0.1251(3) 0.4975(2) 0.0357(9) Uani d . 1 . .
H H9A 0.0372 0.1140 0.5355 0.054 Uiso calc R 1 . .
H H9B -0.1304 0.1005 0.5163 0.054 Uiso calc R 1 . .
H H9C -0.0601 0.1826 0.4931 0.054 Uiso calc R 1 . .
C C10 -0.1468(4) 0.1078(3) 0.3531(2) 0.0381(10) Uani d . 1 . .
H H10A -0.1570 0.1652 0.3452 0.057 Uiso calc R 1 . .
H H10B -0.2344 0.0863 0.3712 0.057 Uiso calc R 1 . .
H H10C -0.1290 0.0825 0.3027 0.057 Uiso calc R 1 . .
P P1 0.40163(10) 0.20593(6) 0.54533(5) 0.0220(2) Uani d . 1 . .
C C11 0.5281(4) 0.2834(2) 0.5250(2) 0.0269(8) Uani d . 1 . .
C C12 0.5316(4) 0.3573(2) 0.5639(2) 0.0354(10) Uani d . 1 . .
H H12 0.4658 0.3679 0.6016 0.042 Uiso calc R 1 . .
C C13 0.6294(4) 0.4147(3) 0.5481(3) 0.0407(10) Uani d . 1 . .
H H13 0.6307 0.4643 0.5750 0.049 Uiso calc R 1 . .
C C14 0.7253(4) 0.3998(2) 0.4933(3) 0.0383(10) Uani d . 1 . .
H H14 0.7903 0.4399 0.4811 0.046 Uiso calc R 1 . .
C C15 0.7269(4) 0.3267(2) 0.4561(2) 0.0358(10) Uani d . 1 . .
H H15 0.7954 0.3159 0.4200 0.043 Uiso calc R 1 . .
C C16 0.6277(4) 0.2685(2) 0.4717(2) 0.0293(9) Uani d . 1 . .
H H16 0.6284 0.2185 0.4456 0.035 Uiso calc R 1 . .
C C17 0.4916(4) 0.1524(2) 0.6302(2) 0.0271(8) Uani d . 1 . .
C C18 0.4171(5) 0.0979(2) 0.6727(2) 0.0334(9) Uani d . 1 . .
H H18 0.3228 0.0833 0.6533 0.040 Uiso calc R 1 . .
C C19 0.4800(6) 0.0650(3) 0.7429(2) 0.0455(12) Uani d . 1 . .
H H19 0.4269 0.0309 0.7736 0.055 Uiso calc R 1 . .
C C20 0.6213(6) 0.0823(3) 0.7682(3) 0.0523(14) Uani d . 1 . .
H H20 0.6646 0.0600 0.8164 0.063 Uiso calc R 1 . .
C C21 0.6986(5) 0.1312(3) 0.7240(3) 0.0469(12) Uani d . 1 . .
H H21 0.7965 0.1404 0.7402 0.056 Uiso calc R 1 . .
C C22 0.6347(4) 0.1672(2) 0.6557(2) 0.0348(9) Uani d . 1 . .
H H22 0.6882 0.2021 0.6261 0.042 Uiso calc R 1 . .
C C23 0.2546(4) 0.2606(2) 0.5828(2) 0.0248(8) Uani d . 1 . .
C C24 0.2032(4) 0.3279(2) 0.5399(2) 0.0302(8) Uani d . 1 . .
H H24 0.2477 0.3446 0.4946 0.036 Uiso calc R 1 . .
C C25 0.0885(4) 0.3703(3) 0.5627(2) 0.0386(10) Uani d . 1 . .
H H25 0.0554 0.4160 0.5335 0.046 Uiso calc R 1 . .
C C26 0.0218(4) 0.3461(3) 0.6281(3) 0.0404(11) Uani d . 1 . .
H H26 -0.0564 0.3753 0.6442 0.048 Uiso calc R 1 . .
C C27 0.0697(4) 0.2794(3) 0.6698(2) 0.0346(9) Uani d . 1 . .
H H27 0.0227 0.2619 0.7139 0.042 Uiso calc R 1 . .
C C28 0.1861(4) 0.2372(2) 0.6478(2) 0.0297(9) Uani d . 1 . .
H H28 0.2190 0.1919 0.6777 0.036 Uiso calc R 1 . .
O O1 0.3214(2) 0.02224(13) 0.50606(14) 0.0205(5) Uani d . 1 . .
O O2 0.5482(2) 0.08096(13) 0.44486(14) 0.0220(5) Uani d . 1 . .
C C29 0.4346(3) -0.0165(2) 0.5177(2) 0.0191(7) Uani d . 1 . .
B B1 0.0686(4) 0.4199(3) 0.3249(2) 0.0468(11) Uani d DU 1 . .
F F1 0.0164(3) 0.34405(15) 0.32956(17) 0.0584(8) Uani d DU 1 A .
F F2 0.1955(6) 0.4273(4) 0.3704(5) 0.0671(18) Uani d PDU 0.650(17) A 1
F F3 0.0827(10) 0.4342(5) 0.2451(2) 0.0788(19) Uani d PDU 0.650(17) A 1
F F4 -0.0363(7) 0.4698(3) 0.3467(7) 0.092(2) Uani d PDU 0.650(17) A 1
F F2X 0.2147(5) 0.4151(6) 0.3432(10) 0.058(3) Uani d PDU 0.350(17) A 2
F F3X 0.0356(15) 0.4526(7) 0.2516(5) 0.078(3) Uani d PDU 0.350(17) A 2
F F4X 0.0151(18) 0.4639(5) 0.3842(8) 0.092(3) Uani d PDU 0.350(17) A 2

loop_
_atom_site_aniso_label
_atom_site_aniso_U_11
_atom_site_aniso_U_22
_atom_site_aniso_U_33
_atom_site_aniso_U_12
_atom_site_aniso_U_13
_atom_site_aniso_U_23
Ru1 0.01734(13) 0.01696(13) 0.02020(14) 0.00074(12) -0.00018(9) 0.00211(12)
C1 0.0234(18) 0.0263(19) 0.0199(18) -0.0003(15) -0.0012(14) 0.0068(15)
C2 0.0238(19) 0.0283(19) 0.0217(18) 0.0046(15) -0.0010(14) 0.0003(15)
C3 0.028(2) 0.0208(18) 0.028(2) 0.0009(15) -0.0073(15) -0.0013(15)
C4 0.0176(16) 0.0222(17) 0.0274(18) 0.0018(15) -0.0045(13) 0.0049(16)
C5 0.0243(18) 0.0231(18) 0.0238(19) 0.0058(15) -0.0025(14) 0.0014(15)
C6 0.0260(19) 0.0199(18) 0.0238(19) 0.0009(15) -0.0042(15) 0.0052(15)
C7 0.033(2) 0.038(2) 0.026(2) -0.0018(18) 0.0054(16) 0.0068(17)
C8 0.0233(19) 0.028(2) 0.032(2) -0.0017(16) 0.0019(16) 0.0012(17)
C9 0.034(2) 0.039(2) 0.034(2) -0.007(2) 0.0071(17) 0.001(2)
C10 0.0209(19) 0.059(3) 0.033(2) -0.0050(19) -0.0009(16) 0.000(2)
P1 0.0216(5) 0.0220(5) 0.0220(5) 0.0004(4) 0.0000(4) 0.0004(4)
C11 0.0252(19) 0.0262(19) 0.028(2) -0.0072(15) -0.0027(15) 0.0009(16)
C12 0.039(2) 0.030(2) 0.037(2) -0.0051(17) 0.0037(18) -0.0058(17)
C13 0.043(3) 0.030(2) 0.048(3) -0.0114(19) -0.004(2) -0.008(2)
C14 0.033(2) 0.032(2) 0.048(3) -0.0113(18) -0.0063(19) 0.0054(19)
C15 0.027(2) 0.044(3) 0.036(2) -0.0051(18) 0.0002(17) 0.0074(19)
C16 0.028(2) 0.030(2) 0.030(2) -0.0025(16) -0.0018(16) 0.0011(17)
C17 0.032(2) 0.0276(19) 0.0211(19) 0.0082(16) -0.0005(15) -0.0031(15)
C18 0.046(2) 0.028(2) 0.027(2) 0.0059(18) 0.0036(18) -0.0015(16)
C19 0.082(4) 0.032(2) 0.023(2) 0.016(2) 0.007(2) 0.0000(18)
C20 0.087(4) 0.039(3) 0.026(2) 0.028(3) -0.019(2) -0.007(2)
C21 0.053(3) 0.041(3) 0.041(2) 0.023(2) -0.020(2) -0.013(2)
C22 0.034(2) 0.035(2) 0.033(2) 0.0089(18) -0.0062(17) -0.0085(18)
C23 0.0235(18) 0.0236(19) 0.027(2) -0.0010(15) 0.0023(15) -0.0072(15)
C24 0.032(2) 0.028(2) 0.030(2) 0.0009(17) -0.0002(16) -0.0029(17)
C25 0.041(2) 0.031(2) 0.041(2) 0.009(2) -0.0034(19) -0.007(2)
C26 0.035(2) 0.045(3) 0.041(3) 0.0112(19) -0.0006(19) -0.015(2)
C27 0.027(2) 0.048(3) 0.029(2) 0.0005(18) 0.0020(16) -0.0070(19)
C28 0.0254(19) 0.032(2) 0.031(2) 0.0003(16) -0.0010(16) -0.0034(17)
O1 0.0153(11) 0.0210(12) 0.0249(13) 0.0015(10) 0.0005(10) 0.0055(10)
O2 0.0196(12) 0.0203(13) 0.0262(13) 0.0032(10) 0.0018(10) 0.0059(10)
C29 0.0172(16) 0.0195(17) 0.0204(17) -0.0018(14) 0.0007(13) -0.0019(14)
B1 0.047(2) 0.037(2) 0.056(2) 0.009(2) 0.005(2) 0.011(2)
F1 0.0522(16) 0.0348(13) 0.083(2) -0.0016(12) -0.0174(15) 0.0144(13)
F2 0.069(3) 0.069(3) 0.059(4) -0.028(3) -0.016(2) 0.003(3)
F3 0.063(4) 0.108(4) 0.066(3) 0.010(3) 0.005(2) 0.040(3)
F4 0.088(4) 0.064(3) 0.124(5) 0.030(3) 0.009(4) -0.028(3)
F2X 0.050(3) 0.049(5) 0.074(6) -0.003(3) -0.003(4) 0.009(5)
F3X 0.054(6) 0.090(5) 0.086(4) 0.016(5) -0.004(4) 0.059(4)
F4X 0.113(6) 0.065(4) 0.103(5) 0.036(5) 0.029(5) -0.011(5)

loop_
_atom_type_symbol
_atom_type_description
_atom_type_scat_dispersion_real
_atom_type_scat_dispersion_imag
_atom_type_scat_source
C C 0.0033 0.0016 'International Tables Vol C Tables 4.2.6.8 and 6.1.1.4'
H H 0.0000 0.0000 'International Tables Vol C Tables 4.2.6.8 and 6.1.1.4'
B B 0.0013 0.0007 'International Tables Vol C Tables 4.2.6.8 and 6.1.1.4'
O O 0.0106 0.0060 'International Tables Vol C Tables 4.2.6.8 and 6.1.1.4'
F F 0.0171 0.0103 'International Tables Vol C Tables 4.2.6.8 and 6.1.1.4'
P P 0.1023 0.0942 'International Tables Vol C Tables 4.2.6.8 and 6.1.1.4'
Ru Ru -1.2594 0.8363 'International Tables Vol C Tables 4.2.6.8 and 6.1.1.4'

loop_
_geom_angle_atom_site_label_1
_geom_angle_atom_site_label_2
_geom_angle_atom_site_label_3
_geom_angle_site_symmetry_1
_geom_angle_site_symmetry_3
_geom_angle
_geom_angle_publ_flag
C1 Ru1 C2 . . 37.57(13) ?
C1 Ru1 C3 . . 66.97(13) ?
C1 Ru1 C4 . . 81.15(13) ?
C1 Ru1 C5 . . 68.28(13) ?
C1 Ru1 C6 . . 37.63(13) ?
C1 Ru1 P1 . . 116.19(10) ?
C1 Ru1 O1 . . 150.20(12) ?
C1 Ru1 O2 . . 93.02(11) ?
C2 Ru1 C3 . . 35.99(13) ?
C2 Ru1 C4 . . 66.85(13) ?
C2 Ru1 C5 . . 78.63(13) ?
C2 Ru1 C6 . . 66.82(13) ?
C2 Ru1 P1 . . 153.75(10) ?
C2 Ru1 O1 . . 113.91(11) ?
C2 Ru1 O2 . . 92.60(11) ?
C3 Ru1 C4 . . 37.31(13) ?
C3 Ru1 C5 . . 66.39(13) ?
C3 Ru1 C6 . . 78.75(13) ?
C3 Ru1 P1 . . 156.15(10) ?
C3 Ru1 O1 . . 92.03(11) ?
C3 Ru1 O2 . . 116.45(11) ?
C4 Ru1 C5 . . 37.41(13) ?
C4 Ru1 C6 . . 68.30(13) ?
C4 Ru1 P1 . . 118.87(10) ?
C4 Ru1 O1 . . 94.91(11) ?
C4 Ru1 O2 . . 153.09(12) ?
C5 Ru1 C6 . . 37.97(13) ?
C5 Ru1 P1 . . 92.19(10) ?
C5 Ru1 O1 . . 123.96(11) ?
C5 Ru1 O2 . . 158.87(11) ?
C6 Ru1 P1 . . 90.78(10) ?
C6 Ru1 O1 . . 161.88(11) ?
C6 Ru1 O2 . . 120.90(11) ?
P1 Ru1 O1 . . 91.69(7) y
P1 Ru1 O2 . . 87.34(7) y
O1 Ru1 O2 . . 77.16(8) y
Ru1 C1 C2 . . 73.3(2) ?
Ru1 C1 C6 . . 71.20(19) ?
Ru1 C1 C7 . . 127.5(2) ?
C2 C1 C6 . . 118.5(3) ?
C2 C1 C7 . . 119.8(3) ?
C6 C1 C7 . . 121.7(3) ?
Ru1 C2 C1 . . 69.2(2) ?
Ru1 C2 H2 . . 131.6 ?
Ru1 C2 C3 . . 72.7(2) ?
C1 C2 H2 . . 119.4 ?
C1 C2 C3 . . 121.2(3) ?
H2 C2 C3 . . 119.4 ?
Ru1 C3 C2 . . 71.3(2) ?
Ru1 C3 H3 . . 132.9 ?
Ru1 C3 C4 . . 69.37(19) ?
C2 C3 H3 . . 119.7 ?
C2 C3 C4 . . 120.7(3) ?
H3 C3 C4 . . 119.7 ?
Ru1 C4 C3 . . 73.32(19) ?
Ru1 C4 C5 . . 70.64(19) ?
Ru1 C4 C8 . . 132.2(2) ?
C3 C4 C5 . . 118.2(3) ?
C3 C4 C8 . . 119.8(3) ?
C5 C4 C8 . . 121.7(3) ?
Ru1 C5 C4 . . 71.96(19) ?
Ru1 C5 H5 . . 130.3 ?
Ru1 C5 C6 . . 70.93(19) ?
C4 C5 H5 . . 119.5 ?
C4 C5 C6 . . 121.0(3) ?
H5 C5 C6 . . 119.5 ?
Ru1 C6 C1 . . 71.17(19) ?
Ru1 C6 C5 . . 71.10(19) ?
Ru1 C6 H6 . . 130.4 ?
C1 C6 C5 . . 120.1(3) ?
C1 C6 H6 . . 119.9 ?
C5 C6 H6 . . 119.9 ?
C1 C7 H7A . . 109.5 ?
C1 C7 H7B . . 109.5 ?
C1 C7 H7C . . 109.5 ?
H7A C7 H7B . . 109.5 ?
H7A C7 H7C . . 109.5 ?
H7B C7 H7C . . 109.5 ?
C4 C8 H8 . . 107.7 ?
C4 C8 C9 . . 114.1(3) ?
C4 C8 C10 . . 107.0(3) ?
H8 C8 C9 . . 107.7 ?
H8 C8 C10 . . 107.7 ?
C9 C8 C10 . . 112.3(3) ?
C8 C9 H9A . . 109.5 ?
C8 C9 H9B . . 109.5 ?
C8 C9 H9C . . 109.5 ?
H9A C9 H9B . . 109.5 ?
H9A C9 H9C . . 109.5 ?
H9B C9 H9C . . 109.5 ?
C8 C10 H10A . . 109.5 ?
C8 C10 H10B . . 109.5 ?
C8 C10 H10C . . 109.5 ?
H10A C10 H10B . . 109.5 ?
H10A C10 H10C . . 109.5 ?
H10B C10 H10C . . 109.5 ?
Ru1 P1 C11 . . 112.73(12) ?
Ru1 P1 C17 . . 113.99(12) ?
Ru1 P1 C23 . . 114.76(12) ?
C11 P1 C17 . . 103.77(17) ?
C11 P1 C23 . . 103.81(17) ?
C17 P1 C23 . . 106.71(17) ?
P1 C11 C12 . . 122.1(3) ?
P1 C11 C16 . . 119.4(3) ?
C12 C11 C16 . . 118.4(3) ?
C11 C12 H12 . . 119.5 ?
C11 C12 C13 . . 121.0(4) ?
H12 C12 C13 . . 119.5 ?
C12 C13 H13 . . 120.1 ?
C12 C13 C14 . . 119.9(4) ?
H13 C13 C14 . . 120.1 ?
C13 C14 H14 . . 119.9 ?
C13 C14 C15 . . 120.2(4) ?
H14 C14 C15 . . 119.9 ?
C14 C15 H15 . . 120.0 ?
C14 C15 C16 . . 120.0(4) ?
H15 C15 C16 . . 120.0 ?
C11 C16 C15 . . 120.4(4) ?
C11 C16 H16 . . 119.8 ?
C15 C16 H16 . . 119.8 ?
P1 C17 C18 . . 120.5(3) ?
P1 C17 C22 . . 120.8(3) ?
C18 C17 C22 . . 118.7(4) ?
C17 C18 H18 . . 119.8 ?
C17 C18 C19 . . 120.4(4) ?
H18 C18 C19 . . 119.8 ?
C18 C19 H19 . . 120.2 ?
C18 C19 C20 . . 119.6(5) ?
H19 C19 C20 . . 120.2 ?
C19 C20 H20 . . 119.8 ?
C19 C20 C21 . . 120.5(4) ?
H20 C20 C21 . . 119.8 ?
C20 C21 H21 . . 119.9 ?
C20 C21 C22 . . 120.2(4) ?
H21 C21 C22 . . 119.9 ?
C17 C22 C21 . . 120.3(4) ?
C17 C22 H22 . . 119.8 ?
C21 C22 H22 . . 119.8 ?
P1 C23 C24 . . 117.6(3) ?
P1 C23 C28 . . 124.1(3) ?
C24 C23 C28 . . 118.1(3) ?
C23 C24 H24 . . 119.6 ?
C23 C24 C25 . . 120.9(4) ?
H24 C24 C25 . . 119.6 ?
C24 C25 H25 . . 120.0 ?
C24 C25 C26 . . 120.1(4) ?
H25 C25 C26 . . 120.0 ?
C25 C26 H26 . . 120.2 ?
C25 C26 C27 . . 119.6(4) ?
H26 C26 C27 . . 120.2 ?
C26 C27 H27 . . 119.7 ?
C26 C27 C28 . . 120.6(4) ?
H27 C27 C28 . . 119.7 ?
C23 C28 C27 . . 120.8(4) ?
C23 C28 H28 . . 119.6 ?
C27 C28 H28 . . 119.6 ?
Ru1 O1 C29 . . 114.2(2) ?
Ru1 O2 C29 . 3_656 114.8(2) ?
O1 C29 O2 . 3_656 126.4(3) ?
O1 C29 C29 . 3_656 117.4(4) ?
O2 C29 C29 3_656 3_656 116.2(4) ?
F1 B1 F2 . . 110.7(4) ?
F1 B1 F3 . . 106.8(4) ?
F1 B1 F4 . . 106.2(4) ?
F1 B1 F2X . . 106.7(5) ?
F1 B1 F3X . . 112.3(5) ?
F1 B1 F4X . . 107.3(5) ?
F2 B1 F3 . . 111.4(4) ?
F2 B1 F4 . . 114.2(4) ?
F3 B1 F4 . . 107.2(4) ?
F2X B1 F3X . . 110.9(5) ?
F2X B1 F4X . . 107.4(5) ?
F3X B1 F4X . . 111.9(5) ?

loop_
_geom_bond_atom_site_label_1
_geom_bond_atom_site_label_2
_geom_bond_site_symmetry_2
_geom_bond_distance
_geom_bond_publ_flag
Ru1 C1 . 2.184(3) y
Ru1 C2 . 2.238(4) y
Ru1 C3 . 2.256(3) y
Ru1 C4 . 2.204(3) y
Ru1 C5 . 2.187(3) y
Ru1 C6 . 2.185(3) y
Ru1 P1 . 2.3713(10) y
Ru1 O1 . 2.137(2) y
Ru1 O2 . 2.131(2) y
C1 C2 . 1.425(5) ?
C1 C6 . 1.409(5) ?
C1 C7 . 1.495(5) ?
C2 H2 . 0.9500 ?
C2 C3 . 1.388(5) ?
C3 H3 . 0.9500 ?
C3 C4 . 1.427(5) ?
C4 C5 . 1.408(5) ?
C4 C8 . 1.510(5) ?
C5 H5 . 0.9500 ?
C5 C6 . 1.422(5) ?
C6 H6 . 0.9500 ?
C7 H7A . 0.9800 ?
C7 H7B . 0.9800 ?
C7 H7C . 0.9800 ?
C8 H8 . 1.0000 ?
C8 C9 . 1.526(5) ?
C8 C10 . 1.532(5) ?
C9 H9A . 0.9800 ?
C9 H9B . 0.9800 ?
C9 H9C . 0.9800 ?
C10 H10A . 0.9800 ?
C10 H10B . 0.9800 ?
C10 H10C . 0.9800 ?
P1 C11 . 1.825(4) ?
P1 C17 . 1.826(4) ?
P1 C23 . 1.832(4) ?
C11 C12 . 1.406(5) ?
C11 C16 . 1.388(5) ?
C12 H12 . 0.9500 ?
C12 C13 . 1.382(5) ?
C13 H13 . 0.9500 ?
C13 C14 . 1.381(6) ?
C14 H14 . 0.9500 ?
C14 C15 . 1.382(6) ?
C15 H15 . 0.9500 ?
C15 C16 . 1.400(5) ?
C16 H16 . 0.9500 ?
C17 C18 . 1.399(5) ?
C17 C22 . 1.399(5) ?
C18 H18 . 0.9500 ?
C18 C19 . 1.385(5) ?
C19 H19 . 0.9500 ?
C19 C20 . 1.391(7) ?
C20 H20 . 0.9500 ?
C20 C21 . 1.371(7) ?
C21 H21 . 0.9500 ?
C21 C22 . 1.384(6) ?
C22 H22 . 0.9500 ?
C23 C24 . 1.405(5) ?
C23 C28 . 1.385(5) ?
C24 H24 . 0.9500 ?
C24 C25 . 1.384(5) ?
C25 H25 . 0.9500 ?
C25 C26 . 1.386(6) ?
C26 H26 . 0.9500 ?
C26 C27 . 1.377(6) ?
C27 H27 . 0.9500 ?
C27 C28 . 1.391(5) ?
C28 H28 . 0.9500 ?
O1 C29 . 1.252(4) y
O2 C29 3_656 1.258(4) y
C29 C29 3_656 1.530(6) y
B1 F1 . 1.375(6) ?
B1 F2 . 1.363(4) ?
B1 F3 . 1.385(4) ?
B1 F4 . 1.378(4) ?
B1 F2X . 1.386(4) ?
B1 F3X . 1.360(4) ?
B1 F4X . 1.381(4) ?

loop_
_geom_hbond_atom_site_label_D
_geom_hbond_atom_site_label_H
_geom_hbond_atom_site_label_A
_geom_hbond_site_symmetry_A
_geom_hbond_distance_DH
_geom_hbond_distance_HA
_geom_hbond_distance_DA
_geom_hbond_angle_DHA
C13 H13 F2 3_666 0.95 2.56 3.354(7) 140.8
C20 H20 F4 4_666 0.95 2.87 3.481(10) 123.6
C21 H21 F1 4_666 0.95 2.45 3.358(5) 159.0
C24 H24 F2 . 0.95 2.52 3.305(8) 139.9
C27 H27 F1 4_566 0.95 2.65 3.479(5) 146.2

loop_
_geom_torsion_atom_site_label_1
_geom_torsion_atom_site_label_2
_geom_torsion_atom_site_label_3
_geom_torsion_atom_site_label_4
_geom_torsion_site_symmetry_4
_geom_torsion
C2 Ru1 C1 C6 . 129.0(3)
C2 Ru1 C1 C7 . -115.0(4)
C3 Ru1 C1 C2 . -27.2(2)
C3 Ru1 C1 C6 . 101.8(2)
C3 Ru1 C1 C7 . -142.2(4)
C4 Ru1 C1 C2 . -63.2(2)
C4 Ru1 C1 C6 . 65.7(2)
C4 Ru1 C1 C7 . -178.3(3)
C5 Ru1 C1 C2 . -99.8(2)
C5 Ru1 C1 C6 . 29.2(2)
C5 Ru1 C1 C7 . 145.2(4)
C6 Ru1 C1 C2 . -129.0(3)
C6 Ru1 C1 C7 . 116.0(4)
P1 Ru1 C1 C2 . 178.85(17)
P1 Ru1 C1 C6 . -52.2(2)
P1 Ru1 C1 C7 . 63.8(3)
O1 Ru1 C1 C2 . 21.2(3)
O1 Ru1 C1 C6 . 150.1(2)
O1 Ru1 C1 C7 . -93.9(4)
O2 Ru1 C1 C2 . 90.3(2)
O2 Ru1 C1 C6 . -140.7(2)
O2 Ru1 C1 C7 . -24.7(3)
Ru1 C1 C2 C3 . 53.0(3)
C6 C1 C2 Ru1 . -56.9(3)
C6 C1 C2 C3 . -3.9(5)
C7 C1 C2 Ru1 . 124.1(3)
C7 C1 C2 C3 . 177.1(3)
C1 Ru1 C2 C3 . -134.3(3)
C3 Ru1 C2 C1 . 134.3(3)
C4 Ru1 C2 C1 . 106.4(2)
C4 Ru1 C2 C3 . -27.9(2)
C5 Ru1 C2 C1 . 69.0(2)
C5 Ru1 C2 C3 . -65.3(2)
C6 Ru1 C2 C1 . 31.09(19)
C6 Ru1 C2 C3 . -103.2(2)
P1 Ru1 C2 C1 . -2.3(3)
P1 Ru1 C2 C3 . -136.6(2)
O1 Ru1 C2 C1 . -168.68(18)
O1 Ru1 C2 C3 . 57.0(2)
O2 Ru1 C2 C1 . -91.6(2)
O2 Ru1 C2 C3 . 134.1(2)
Ru1 C2 C3 C4 . 50.7(3)
C1 C2 C3 Ru1 . -51.4(3)
C1 C2 C3 C4 . -0.7(5)
C1 Ru1 C3 C2 . 28.3(2)
C1 Ru1 C3 C4 . -106.4(2)
C2 Ru1 C3 C4 . -134.7(3)
C4 Ru1 C3 C2 . 134.7(3)
C5 Ru1 C3 C2 . 103.6(2)
C5 Ru1 C3 C4 . -31.0(2)
C6 Ru1 C3 C2 . 65.8(2)
C6 Ru1 C3 C4 . -68.8(2)
P1 Ru1 C3 C2 . 131.3(2)
P1 Ru1 C3 C4 . -3.4(4)
O1 Ru1 C3 C2 . -129.9(2)
O1 Ru1 C3 C4 . 95.4(2)
O2 Ru1 C3 C2 . -53.2(2)
O2 Ru1 C3 C4 . 172.10(18)
Ru1 C3 C4 C5 . 56.4(3)
Ru1 C3 C4 C8 . -129.6(3)
C2 C3 C4 Ru1 . -51.5(3)
C2 C3 C4 C5 . 4.8(5)
C2 C3 C4 C8 . 178.9(3)
C1 Ru1 C4 C3 . 63.3(2)
C1 Ru1 C4 C5 . -65.6(2)
C1 Ru1 C4 C8 . 178.7(4)
C2 Ru1 C4 C3 . 27.0(2)
C2 Ru1 C4 C5 . -101.9(2)
C2 Ru1 C4 C8 . 142.4(4)
C3 Ru1 C4 C5 . -128.9(3)
C3 Ru1 C4 C8 . 115.4(4)
C5 Ru1 C4 C3 . 128.9(3)
C5 Ru1 C4 C8 . -115.7(4)
C6 Ru1 C4 C3 . 100.1(2)
C6 Ru1 C4 C5 . -28.8(2)
C6 Ru1 C4 C8 . -144.5(4)
P1 Ru1 C4 C3 . 178.43(17)
P1 Ru1 C4 C5 . 49.5(2)
P1 Ru1 C4 C8 . -66.2(4)
O1 Ru1 C4 C3 . -86.9(2)
O1 Ru1 C4 C5 . 144.2(2)
O1 Ru1 C4 C8 . 28.5(4)
O2 Ru1 C4 C3 . -15.8(4)
O2 Ru1 C4 C5 . -144.7(2)
O2 Ru1 C4 C8 . 99.6(4)
Ru1 C4 C5 C6 . 53.4(3)
C3 C4 C5 Ru1 . -57.7(3)
C3 C4 C5 C6 . -4.4(5)
C8 C4 C5 Ru1 . 128.3(3)
C8 C4 C5 C6 . -178.3(3)
C1 Ru1 C5 C4 . 104.4(2)
C1 Ru1 C5 C6 . -28.9(2)
C2 Ru1 C5 C4 . 66.6(2)
C2 Ru1 C5 C6 . -66.7(2)
C3 Ru1 C5 C4 . 31.0(2)
C3 Ru1 C5 C6 . -102.4(2)
C4 Ru1 C5 C6 . -133.3(3)
C6 Ru1 C5 C4 . 133.3(3)
P1 Ru1 C5 C4 . -138.21(19)
P1 Ru1 C5 C6 . 88.5(2)
O1 Ru1 C5 C4 . -44.7(2)
O1 Ru1 C5 C6 . -178.01(18)
O2 Ru1 C5 C4 . 133.5(3)
O2 Ru1 C5 C6 . 0.2(4)
Ru1 C1 C6 C5 . -53.6(3)
C2 C1 C6 Ru1 . 57.9(3)
C2 C1 C6 C5 . 4.3(5)
C7 C1 C6 Ru1 . -123.1(3)
C7 C1 C6 C5 . -176.7(3)
Ru1 C5 C6 C1 . 53.6(3)
C4 C5 C6 Ru1 . -53.8(3)
C4 C5 C6 C1 . -0.2(5)
C1 Ru1 C6 C5 . 132.6(3)
C2 Ru1 C6 C1 . -31.04(19)
C2 Ru1 C6 C5 . 101.6(2)
C3 Ru1 C6 C1 . -66.7(2)
C3 Ru1 C6 C5 . 65.9(2)
C4 Ru1 C6 C1 . -104.2(2)
C4 Ru1 C6 C5 . 28.4(2)
C5 Ru1 C6 C1 . -132.6(3)
P1 Ru1 C6 C1 . 134.86(19)
P1 Ru1 C6 C5 . -92.55(19)
O1 Ru1 C6 C1 . -127.3(3)
O1 Ru1 C6 C5 . 5.3(5)
O2 Ru1 C6 C1 . 47.5(2)
O2 Ru1 C6 C5 . -179.91(18)
Ru1 C4 C8 C9 . 53.9(5)
Ru1 C4 C8 C10 . 178.8(3)
C3 C4 C8 C9 . 148.1(3)
C3 C4 C8 C10 . -87.0(4)
C5 C4 C8 C9 . -38.1(5)
C5 C4 C8 C10 . 86.8(4)
C1 Ru1 P1 C11 . -24.05(17)
C1 Ru1 P1 C17 . -142.00(17)
C1 Ru1 P1 C23 . 94.51(17)
C2 Ru1 P1 C11 . -22.5(3)
C2 Ru1 P1 C17 . -140.4(2)
C2 Ru1 P1 C23 . 96.1(2)
C3 Ru1 P1 C11 . -116.0(3)
C3 Ru1 P1 C17 . 126.0(3)
C3 Ru1 P1 C23 . 2.5(3)
C4 Ru1 P1 C11 . -118.38(17)
C4 Ru1 P1 C17 . 123.66(17)
C4 Ru1 P1 C23 . 0.18(17)
C5 Ru1 P1 C11 . -90.85(16)
C5 Ru1 P1 C17 . 151.20(17)
C5 Ru1 P1 C23 . 27.71(16)
C6 Ru1 P1 C11 . -52.89(16)
C6 Ru1 P1 C17 . -170.84(17)
C6 Ru1 P1 C23 . 65.67(16)
O1 Ru1 P1 C11 . 145.07(14)
O1 Ru1 P1 C17 . 27.11(15)
O1 Ru1 P1 C23 . -96.37(15)
O2 Ru1 P1 C11 . 68.01(15)
O2 Ru1 P1 C17 . -49.95(15)
O2 Ru1 P1 C23 . -173.43(15)
Ru1 P1 C11 C12 . 149.1(3)
Ru1 P1 C11 C16 . -33.2(3)
C17 P1 C11 C12 . -87.1(3)
C17 P1 C11 C16 . 90.6(3)
C23 P1 C11 C12 . 24.3(4)
C23 P1 C11 C16 . -158.0(3)
P1 C11 C12 C13 . 179.3(3)
C16 C11 C12 C13 . 1.6(6)
C11 C12 C13 C14 . 0.2(6)
C12 C13 C14 C15 . -2.2(6)
C13 C14 C15 C16 . 2.5(6)
P1 C11 C16 C15 . -179.1(3)
C12 C11 C16 C15 . -1.3(5)
C14 C15 C16 C11 . -0.7(6)
Ru1 P1 C17 C18 . -69.2(3)
Ru1 P1 C17 C22 . 113.1(3)
C11 P1 C17 C18 . 167.9(3)
C11 P1 C17 C22 . -9.8(3)
C23 P1 C17 C18 . 58.6(3)
C23 P1 C17 C22 . -119.1(3)
P1 C17 C18 C19 . -171.7(3)
C22 C17 C18 C19 . 6.0(5)
C17 C18 C19 C20 . -4.4(6)
C18 C19 C20 C21 . -0.3(6)
C19 C20 C21 C22 . 3.3(6)
C20 C21 C22 C17 . -1.6(6)
P1 C17 C22 C21 . 174.7(3)
C18 C17 C22 C21 . -3.0(6)
Ru1 P1 C23 C24 . -76.3(3)
Ru1 P1 C23 C28 . 99.8(3)
C11 P1 C23 C24 . 47.1(3)
C11 P1 C23 C28 . -136.7(3)
C17 P1 C23 C24 . 156.4(3)
C17 P1 C23 C28 . -27.5(4)
P1 C23 C24 C25 . 177.3(3)
C28 C23 C24 C25 . 0.9(5)
C23 C24 C25 C26 . -0.6(6)
C24 C25 C26 C27 . -0.5(6)
C25 C26 C27 C28 . 1.5(6)
P1 C23 C28 C27 . -176.1(3)
C24 C23 C28 C27 . 0.0(5)
C26 C27 C28 C23 . -1.2(6)
C1 Ru1 O1 C29 . 69.3(3)
C2 Ru1 O1 C29 . 83.2(2)
C3 Ru1 O1 C29 . 112.8(2)
C4 Ru1 O1 C29 . 150.1(2)
C5 Ru1 O1 C29 . 175.4(2)
C6 Ru1 O1 C29 . 171.5(3)
P1 Ru1 O1 C29 . -90.8(2)
O2 Ru1 O1 C29 . -3.9(2)
C1 Ru1 O2 C29 3_656 -147.3(2)
C2 Ru1 O2 C29 3_656 -109.6(2)
C3 Ru1 O2 C29 3_656 -81.5(3)
C4 Ru1 O2 C29 3_656 -70.9(3)
C5 Ru1 O2 C29 3_656 -174.2(3)
C6 Ru1 O2 C29 3_656 -174.0(2)
P1 Ru1 O2 C29 3_656 96.6(2)
O1 Ru1 O2 C29 3_656 4.3(2)
Ru1 O1 C29 O2 3_656 -176.2(3)
Ru1 O1 C29 C29 3_656 3.1(5)
